data_4512029
loop_
_publ_author_name
'Yadav, Priyanka'
'Dutta, Pradip Kr.'
'Ballabh, Amar'

_publ_section_title
;
 Combinatorial Library Approach to Realize 2-Aminothiazole-Based
 Two-Component Hydrogelator: A Structure--Property Correlation
;
_journal_issue 11
_journal_name_full 'Crystal Growth &amp; Design'
_journal_page_first 5966
_journal_paper_doi 10.1021/cg501156p
_journal_volume 14
_journal_year 2014
_chemical_formula_sum 'C14 H22 N4 O4 S2'
_chemical_formula_weight 374.50
_chemical_name_systematic
; 
 ? 
;
_space_group_IT_number 14
_symmetry_cell_setting monoclinic
_symmetry_space_group_name_Hall '-P 2yn'
_symmetry_space_group_name_H-M 'P 1 21/n 1'
_atom_sites_solution_hydrogens geom
_atom_sites_solution_primary direct
_atom_sites_solution_secondary difmap
_audit_creation_method SHELXL-97
_cell_angle_alpha 90.00
_cell_angle_beta 98.566(3)
_cell_angle_gamma 90.00
_cell_formula_units_Z 2
_cell_length_a 9.0290(3)
_cell_length_b 5.75526(18)
_cell_length_c 18.2666(5)
_cell_measurement_reflns_used 1957
_cell_measurement_temperature 298(2)
_cell_measurement_theta_max 71.3830
_cell_measurement_theta_min 4.8780
_cell_volume 938.62(5)
_computing_cell_refinement
;
CrysAlisPro, Agilent Technologies,
Version 1.171.36.28 (release 01-02-2013 CrysAlis171 .NET)
(compiled Feb  1 2013,16:14:44)
;
_computing_data_collection
;
CrysAlisPro, Agilent Technologies,
Version 1.171.36.28 (release 01-02-2013 CrysAlis171 .NET)
(compiled Feb  1 2013,16:14:44)
;
_computing_data_reduction
;
CrysAlisPro, Agilent Technologies,
Version 1.171.36.28 (release 01-02-2013 CrysAlis171 .NET)
(compiled Feb  1 2013,16:14:44)
;
_computing_molecular_graphics
;
O. V. Dolomanov, L. J. Bourhis, R. J. Gildea, J. A. K. Howard and H. Puschmann,
OLEX2: a complete structure solution, refinement and analysis program.
J. Appl. Cryst. (2009). 42, 339-341.
;
_computing_publication_material
;
O. V. Dolomanov, L. J. Bourhis, R. J. Gildea, J. A. K. Howard and H. Puschmann,
OLEX2: a complete structure solution, refinement and analysis program.
J. Appl. Cryst. (2009). 42, 339-341. 
;
_computing_structure_refinement 'SHELXL-97 (Sheldrick, 1997)'
_computing_structure_solution 'SHELXS-97 (Sheldrick, 1990)'
_diffrn_ambient_temperature 298(2)
_diffrn_measured_fraction_theta_full 0.958
_diffrn_measured_fraction_theta_max 0.958
_diffrn_measurement_device_type 'Xcalibur, Eos, Gemini'
_diffrn_measurement_method '\w scans'
_diffrn_radiation_monochromator graphite
_diffrn_radiation_source 'Enhance (Cu) X-ray Source'
_diffrn_radiation_type CuK\a
_diffrn_radiation_wavelength 1.54184
_diffrn_reflns_av_R_equivalents 0.0187
_diffrn_reflns_av_sigmaI/netI 0.0266
_diffrn_reflns_limit_h_max 10
_diffrn_reflns_limit_h_min -10
_diffrn_reflns_limit_k_max 6
_diffrn_reflns_limit_k_min -3
_diffrn_reflns_limit_l_max 22
_diffrn_reflns_limit_l_min -21
_diffrn_reflns_number 3116
_diffrn_reflns_theta_full 72.11
_diffrn_reflns_theta_max 72.11
_diffrn_reflns_theta_min 4.90
_exptl_absorpt_coefficient_mu 2.796
_exptl_absorpt_correction_T_max 1.00000
_exptl_absorpt_correction_T_min 0.53463
_exptl_absorpt_correction_type multi-scan
_exptl_absorpt_process_details
;
CrysAlisPro, Agilent Technologies,
Version 1.171.36.28 (release 01-02-2013 CrysAlis171 .NET)
(compiled Feb  1 2013,16:14:44)
Empirical absorption correction using spherical harmonics,
 implemented in SCALE3 ABSPACK scaling algorithm.
;
_exptl_crystal_colour brown
_exptl_crystal_density_diffrn 1.325
_exptl_crystal_density_method 'not measured'
_exptl_crystal_description plate
_exptl_crystal_F_000 396
_exptl_crystal_size_max 0.85
_exptl_crystal_size_mid 0.65
_exptl_crystal_size_min 0.18
_refine_diff_density_max 0.283
_refine_diff_density_min -0.259
_refine_diff_density_rms 0.046
_refine_ls_extinction_method none
_refine_ls_goodness_of_fit_ref 1.201
_refine_ls_hydrogen_treatment mixed
_refine_ls_matrix_type full
_refine_ls_number_parameters 121
_refine_ls_number_reflns 1763
_refine_ls_number_restraints 0
_refine_ls_restrained_S_all 1.201
_refine_ls_R_factor_all 0.0537
_refine_ls_R_factor_gt 0.0494
_refine_ls_shift/su_max 0.000
_refine_ls_shift/su_mean 0.000
_refine_ls_structure_factor_coef Fsqd
_refine_ls_weighting_details 'calc w=1/[\s^2^(Fo^2^)+(0.1000P)^2^+0.0000P] where P=(Fo^2^+2Fc^2^)/3'
_refine_ls_weighting_scheme calc
_refine_ls_wR_factor_gt 0.1547
_refine_ls_wR_factor_ref 0.1621
_reflns_number_gt 1547
_reflns_number_total 1763
_reflns_threshold_expression >2sigma(I)
_cod_data_source_file cg501156p_si_002.cif
_cod_data_source_block b1a5
_cod_depositor_comments
;
The following automatic conversions were performed:

'_symmetry_cell_setting' value 'Monoclinic' changed to 'monoclinic'
according to
/home/saulius/struct/COD-crude-data--automatic-downloads/rss-feeds/ACS/lib/dictionaries/cif_core.dic
dictionary named 'cif_core.dic' version 2.4.2 from 2011-04-26.

Automatic conversion script
Id: cif_fix_values 2281 2013-09-26 08:29:07Z andrius 

 Adding full bibliography for 4512027--4512037.cif.
;
_cod_original_sg_symbol_H-M 'P 21/n'
_cod_database_code 4512029

loop_
_symmetry_equiv_pos_as_xyz
'x, y, z'
'-x+1/2, y+1/2, -z+1/2'
'-x, -y, -z'
'x-1/2, -y-1/2, z-1/2'

loop_
_atom_site_label
_atom_site_type_symbol
_atom_site_fract_x
_atom_site_fract_y
_atom_site_fract_z
_atom_site_U_iso_or_equiv
_atom_site_adp_type
_atom_site_occupancy
_atom_site_symmetry_multiplicity
_atom_site_calc_flag
_atom_site_refinement_flags
S1 S 0.45277(7) 0.18903(10) 0.23390(3) 0.0682(3) Uani 1 1 d .
O2 O 0.40300(18) 0.2260(3) 0.55419(8) 0.0597(4) Uani 1 1 d .
H2 H 0.4280 0.3234 0.5864 0.090 Uiso 1 1 calc R
O3 O 0.26176(19) 0.1041(3) 0.63526(8) 0.0666(5) Uani 1 1 d .
N4 N 0.6074(3) 0.5899(4) 0.24764(11) 0.0777(7) Uani 1 1 d .
H4A H 0.6394 0.7141 0.2709 0.093 Uiso 1 1 calc R
H4B H 0.6288 0.5635 0.2041 0.093 Uiso 1 1 calc R
N5 N 0.4871(2) 0.4651(3) 0.34529(9) 0.0557(5) Uani 1 1 d .
C6 C 0.1321(2) -0.2581(4) 0.54679(11) 0.0517(5) Uani 1 1 d .
H6A H 0.0554 -0.1660 0.5651 0.062 Uiso 1 1 calc R
H6B H 0.1820 -0.3499 0.5877 0.062 Uiso 1 1 calc R
C7 C 0.0584(2) -0.4202(4) 0.48665(11) 0.0525(5) Uani 1 1 d .
C8 C 0.2452(2) -0.0965(4) 0.51995(11) 0.0530(5) Uani 1 1 d .
H8A H 0.3284 -0.1881 0.5077 0.064 Uiso 1 1 calc R
H8B H 0.1986 -0.0203 0.4750 0.064 Uiso 1 1 calc R
C9 C 0.5250(2) 0.4385(4) 0.27895(11) 0.0526(5) Uani 1 1 d .
C10 C 0.3051(2) 0.0864(4) 0.57565(10) 0.0480(5) Uani 1 1 d .
C11 C 0.3981(3) 0.2844(5) 0.36160(16) 0.0694(7) Uani 1 1 d .
C13 C 0.3671(3) 0.1227(5) 0.30887(16) 0.0778(7) Uani 1 1 d .
H13 H 0.3074 -0.0074 0.3124 0.093 Uiso 1 1 calc R
H7A H 0.135(3) -0.514(4) 0.4708(12) 0.058(6) Uiso 1 1 d .
H7B H 0.007(3) -0.317(5) 0.4461(15) 0.069 Uiso 1 1 d .
H11 H 0.372(4) 0.282(6) 0.410(2) 0.095(10) Uiso 1 1 d .

loop_
_atom_site_aniso_label
_atom_site_aniso_U_11
_atom_site_aniso_U_22
_atom_site_aniso_U_33
_atom_site_aniso_U_23
_atom_site_aniso_U_13
_atom_site_aniso_U_12
S1 0.0780(5) 0.0571(4) 0.0651(5) -0.0142(2) -0.0035(3) 0.0045(3)
O2 0.0664(9) 0.0661(10) 0.0503(8) -0.0086(7) 0.0211(7) -0.0199(7)
O3 0.0752(10) 0.0770(11) 0.0527(8) -0.0117(7) 0.0261(7) -0.0263(8)
N4 0.1041(17) 0.0722(13) 0.0660(12) -0.0187(10) 0.0432(12) -0.0195(12)
N5 0.0552(10) 0.0615(10) 0.0529(9) -0.0073(8) 0.0165(7) -0.0065(8)
C6 0.0515(11) 0.0541(11) 0.0496(10) -0.0032(8) 0.0085(8) -0.0066(9)
C7 0.0515(11) 0.0557(12) 0.0510(11) -0.0049(9) 0.0100(9) -0.0058(9)
C8 0.0511(11) 0.0619(12) 0.0474(10) -0.0057(9) 0.0116(8) -0.0067(9)
C9 0.0533(11) 0.0527(11) 0.0518(10) -0.0049(8) 0.0080(8) 0.0042(8)
C10 0.0451(9) 0.0544(11) 0.0458(10) -0.0003(8) 0.0107(8) -0.0022(8)
C11 0.0619(14) 0.0753(16) 0.0730(16) 0.0003(12) 0.0165(12) -0.0163(12)
C13 0.0754(16) 0.0658(15) 0.0900(18) -0.0013(13) 0.0054(13) -0.0216(13)

loop_
_atom_type_symbol
_atom_type_description
_atom_type_scat_dispersion_real
_atom_type_scat_dispersion_imag
_atom_type_scat_source
C C 0.0181 0.0091 'International Tables Vol C Tables 4.2.6.8 and 6.1.1.4'
H H 0.0000 0.0000 'International Tables Vol C Tables 4.2.6.8 and 6.1.1.4'
S S 0.3331 0.5567 'International Tables Vol C Tables 4.2.6.8 and 6.1.1.4'
O O 0.0492 0.0322 'International Tables Vol C Tables 4.2.6.8 and 6.1.1.4'
N N 0.0311 0.0180 'International Tables Vol C Tables 4.2.6.8 and 6.1.1.4'

loop_
_geom_angle_atom_site_label_1
_geom_angle_atom_site_label_2
_geom_angle_atom_site_label_3
_geom_angle
_geom_angle_site_symmetry_3
C13 S1 C9 89.32(11) .
C9 N5 C11 110.6(2) .
C8 C6 C7 112.77(17) .
C6 C7 C7 112.8(2) 3_546
C10 C8 C6 113.67(16) .
N5 C9 N4 124.0(2) .
N5 C9 S1 113.71(16) .
N4 C9 S1 122.27(16) .
O3 C10 O2 122.95(19) .
O3 C10 C8 122.17(18) .
O2 C10 C8 114.86(16) .
C13 C11 N5 115.9(2) .
C11 C13 S1 110.4(2) .

loop_
_geom_bond_atom_site_label_1
_geom_bond_atom_site_label_2
_geom_bond_distance
_geom_bond_site_symmetry_2
S1 C13 1.713(3) .
S1 C9 1.733(2) .
O2 C10 1.298(2) .
O3 C10 1.215(2) .
N4 C9 1.329(3) .
N5 C9 1.316(3) .
N5 C11 1.374(3) .
C6 C8 1.515(3) .
C6 C7 1.517(3) .
C7 C7 1.533(4) 3_546
C8 C10 1.507(3) .
C11 C13 1.339(4) .
